data_2214123
loop_
_publ_author_name
'Yang-Ling Zang'
'Guo-Liang Wu'
'Wei-Jian Xu'
'Chun-Hua Yang'

_publ_section_title
;
 4-(Chloromethyl)benzophenone
;
_journal_coeditor_code CI2397
_journal_issue 7
_journal_name_full 'Acta Crystallographica Section E'
_journal_page_first o3339
_journal_page_last o3339
_journal_paper_doi 10.1107/S1600536807030814
_journal_volume 63
_journal_year 2007
_chemical_formula_iupac 'C14 H11 Cl O'
_chemical_formula_moiety 'C14 H11 Cl O'
_chemical_formula_sum 'C14 H11 Cl O'
_chemical_formula_weight 230.68
_chemical_name_common 4-(Chloromethyl)benzophenone
_chemical_name_systematic
;
[4-(chloromethyl)phenyl](phenyl)methanone
;
_space_group_IT_number 14
_symmetry_cell_setting monoclinic
_symmetry_space_group_name_Hall '-P 2yn'
_symmetry_space_group_name_H-M 'P 1 21/n 1'
_atom_sites_solution_hydrogens geom
_atom_sites_solution_primary direct
_atom_sites_solution_secondary difmap
_cell_angle_alpha 90.00
_cell_angle_beta 102.694(4)
_cell_angle_gamma 90.00
_cell_formula_units_Z 4
_cell_length_a 7.5227(5)
_cell_length_b 11.4535(7)
_cell_length_c 13.5932(7)
_cell_measurement_reflns_used 2631
_cell_measurement_temperature 293(2)
_cell_measurement_theta_max 26.47
_cell_measurement_theta_min 2.35
_cell_volume 1142.58(12)
_computing_cell_refinement 'SAINT (Bruker, 1999)'
_computing_data_collection 'SMART (Bruker, 1998)'
_computing_data_reduction SAINT
_computing_molecular_graphics 'SHELXTL (Bruker, 1999)'
_computing_publication_material SHELXTL
_computing_structure_refinement 'SHELXL97 (Sheldrick, 1997)'
_computing_structure_solution 'SHELXS97 (Sheldrick, 1997)'
_diffrn_ambient_temperature 293(2)
_diffrn_measured_fraction_theta_full 0.991
_diffrn_measured_fraction_theta_max 0.991
_diffrn_measurement_device_type 'Bruker SMART CCD area-detector'
_diffrn_measurement_method '\f and \w'
_diffrn_radiation_monochromator graphite
_diffrn_radiation_source 'fine-focus sealed tube'
_diffrn_radiation_type MoK\a
_diffrn_radiation_wavelength 0.71073
_diffrn_reflns_av_R_equivalents 0.0240
_diffrn_reflns_av_sigmaI/netI 0.0263
_diffrn_reflns_limit_h_max 9
_diffrn_reflns_limit_h_min -9
_diffrn_reflns_limit_k_max 13
_diffrn_reflns_limit_k_min -14
_diffrn_reflns_limit_l_max 17
_diffrn_reflns_limit_l_min -17
_diffrn_reflns_number 8204
_diffrn_reflns_theta_full 27.84
_diffrn_reflns_theta_max 27.84
_diffrn_reflns_theta_min 2.35
_diffrn_standards_number 0
_exptl_absorpt_coefficient_mu 0.308
_exptl_absorpt_correction_T_max 0.9553
_exptl_absorpt_correction_T_min 0.8614
_exptl_absorpt_correction_type multi-scan
_exptl_absorpt_process_details '(SADABS; Sheldrick, 1996)'
_exptl_crystal_colour colourless
_exptl_crystal_density_diffrn 1.341
_exptl_crystal_density_method 'not measured'
_exptl_crystal_description block
_exptl_crystal_F_000 480
_exptl_crystal_size_max 0.50
_exptl_crystal_size_mid 0.23
_exptl_crystal_size_min 0.15
_refine_diff_density_max 0.170
_refine_diff_density_min -0.289
_refine_ls_extinction_method none
_refine_ls_goodness_of_fit_ref 1.039
_refine_ls_hydrogen_treatment constr
_refine_ls_matrix_type full
_refine_ls_number_parameters 145
_refine_ls_number_reflns 2678
_refine_ls_number_restraints 0
_refine_ls_restrained_S_all 1.039
_refine_ls_R_factor_all 0.0609
_refine_ls_R_factor_gt 0.0401
_refine_ls_shift/su_max 0.001
_refine_ls_shift/su_mean 0.000
_refine_ls_structure_factor_coef Fsqd
_refine_ls_weighting_details 'calc w = 1/[\s^2^(Fo^2^)+(0.0394P)^2^+0.2765P] where P=(Fo^2^+2Fc^2^)/3'
_refine_ls_weighting_scheme calc
_refine_ls_wR_factor_gt 0.0931
_refine_ls_wR_factor_ref 0.1032
_reflns_number_gt 1936
_reflns_number_total 2678
_reflns_threshold_expression I>2\s(I)
_cod_data_source_file ci2397.cif
_cod_data_source_block I
_cod_original_sg_symbol_H-M 'P 21/n'
_cod_database_code 2214123
_cod_database_fobs_code 2214123

loop_
_symmetry_equiv_pos_as_xyz
'x, y, z'
'-x+1/2, y+1/2, -z+1/2'
'-x, -y, -z'
'x-1/2, -y-1/2, z-1/2'

loop_
_atom_site_type_symbol
_atom_site_label
_atom_site_fract_x
_atom_site_fract_y
_atom_site_fract_z
_atom_site_U_iso_or_equiv
_atom_site_adp_type
_atom_site_calc_flag
_atom_site_refinement_flags
_atom_site_occupancy
C C1 0.6596(3) 0.15140(17) 0.58632(12) 0.0624(5) Uani d . 1
H H1A 0.7048 0.2300 0.5812 0.075 Uiso calc R 1
H H1B 0.5307 0.1507 0.5550 0.075 Uiso calc R 1
Cl Cl1 0.77724(7) 0.05241(5) 0.52033(3) 0.0755(2) Uani d . 1
C C5 0.7239(2) 0.06043(13) 0.89812(10) 0.0409(3) Uani d . 1
C C8 0.7493(2) 0.02097(14) 1.00472(11) 0.0461(4) Uani d . 1
C C2 0.6856(2) 0.11871(14) 0.69546(11) 0.0462(4) Uani d . 1
O O1 0.7482(2) -0.08347(10) 1.02293(9) 0.0707(4) Uani d . 1
C C14 0.6895(2) 0.21568(14) 1.07723(11) 0.0468(4) Uani d . 1
H H14 0.6265 0.2402 1.0139 0.056 Uiso calc R 1
C C10 0.8685(2) 0.07271(15) 1.18380(11) 0.0504(4) Uani d . 1
H H10 0.9258 0.0003 1.1922 0.060 Uiso calc R 1
C C4 0.6201(2) -0.00868(14) 0.82267(11) 0.0462(4) Uani d . 1
H H4 0.5638 -0.0755 0.8400 0.055 Uiso calc R 1
C C11 0.8792(2) 0.14537(17) 1.26554(12) 0.0572(5) Uani d . 1
H H11 0.9441 0.1220 1.3288 0.069 Uiso calc R 1
C C12 0.7943(2) 0.25234(17) 1.25392(13) 0.0586(5) Uani d . 1
H H12 0.8004 0.3008 1.3095 0.070 Uiso calc R 1
C C9 0.7724(2) 0.10685(13) 1.08861(10) 0.0421(3) Uani d . 1
C C13 0.7004(2) 0.28774(16) 1.16004(13) 0.0552(4) Uani d . 1
H H13 0.6439 0.3604 1.1523 0.066 Uiso calc R 1
C C3 0.6001(2) 0.02088(15) 0.72287(11) 0.0494(4) Uani d . 1
H H3 0.5284 -0.0253 0.6733 0.059 Uiso calc R 1
C C6 0.8085(2) 0.15878(14) 0.87081(11) 0.0476(4) Uani d . 1
H H6 0.8776 0.2062 0.9203 0.057 Uiso calc R 1
C C7 0.7905(2) 0.18677(14) 0.77003(12) 0.0499(4) Uani d . 1
H H7 0.8499 0.2521 0.7523 0.060 Uiso calc R 1

loop_
_atom_site_aniso_label
_atom_site_aniso_U_11
_atom_site_aniso_U_22
_atom_site_aniso_U_33
_atom_site_aniso_U_12
_atom_site_aniso_U_13
_atom_site_aniso_U_23
C1 0.0751(12) 0.0667(12) 0.0466(9) 0.0089(10) 0.0161(8) 0.0100(8)
Cl1 0.0830(4) 0.1049(5) 0.0418(2) 0.0021(3) 0.0207(2) -0.0123(2)
C5 0.0462(8) 0.0403(8) 0.0387(7) 0.0017(6) 0.0148(6) -0.0010(6)
C8 0.0557(10) 0.0431(9) 0.0411(8) 0.0009(7) 0.0141(7) 0.0015(7)
C2 0.0534(9) 0.0463(9) 0.0412(8) 0.0084(7) 0.0156(7) 0.0035(7)
O1 0.1198(12) 0.0424(7) 0.0482(7) 0.0000(7) 0.0147(7) 0.0028(5)
C14 0.0511(9) 0.0489(9) 0.0422(8) 0.0010(7) 0.0144(7) 0.0023(7)
C10 0.0548(10) 0.0544(10) 0.0427(8) 0.0044(8) 0.0125(7) 0.0034(7)
C4 0.0531(9) 0.0421(9) 0.0457(8) -0.0046(7) 0.0156(7) -0.0011(7)
C11 0.0610(11) 0.0705(12) 0.0389(8) -0.0043(9) 0.0087(7) -0.0001(8)
C12 0.0682(12) 0.0641(12) 0.0474(9) -0.0100(9) 0.0213(8) -0.0148(8)
C9 0.0460(8) 0.0441(9) 0.0390(7) -0.0027(7) 0.0154(6) 0.0006(6)
C13 0.0630(11) 0.0498(10) 0.0574(10) 0.0006(8) 0.0228(8) -0.0072(8)
C3 0.0568(10) 0.0508(10) 0.0394(8) -0.0033(8) 0.0085(7) -0.0051(7)
C6 0.0550(10) 0.0456(9) 0.0439(8) -0.0070(7) 0.0148(7) -0.0063(7)
C7 0.0607(10) 0.0438(9) 0.0503(9) -0.0041(8) 0.0232(7) 0.0032(7)

loop_
_atom_type_symbol
_atom_type_description
_atom_type_scat_dispersion_real
_atom_type_scat_dispersion_imag
_atom_type_scat_source
C C 0.0033 0.0016 'International Tables Vol C Tables 4.2.6.8 and 6.1.1.4'
H H 0.0000 0.0000 'International Tables Vol C Tables 4.2.6.8 and 6.1.1.4'
O O 0.0106 0.0060 'International Tables Vol C Tables 4.2.6.8 and 6.1.1.4'
Cl Cl 0.1484 0.1585 'International Tables Vol C Tables 4.2.6.8 and 6.1.1.4'

loop_
_geom_angle_atom_site_label_1
_geom_angle_atom_site_label_2
_geom_angle_atom_site_label_3
_geom_angle
C2 C1 Cl1 111.42(12)
C2 C1 H1A 109.3
Cl1 C1 H1A 109.3
C2 C1 H1B 109.3
Cl1 C1 H1B 109.3
H1A C1 H1B 108.0
C6 C5 C4 118.80(13)
C6 C5 C8 122.66(14)
C4 C5 C8 118.41(14)
O1 C8 C9 119.81(14)
O1 C8 C5 119.27(14)
C9 C8 C5 120.91(14)
C7 C2 C3 118.96(14)
C7 C2 C1 120.92(15)
C3 C2 C1 120.09(15)
C13 C14 C9 120.03(15)
C13 C14 H14 120.0
C9 C14 H14 120.0
C11 C10 C9 120.45(16)
C11 C10 H10 119.8
C9 C10 H10 119.8
C3 C4 C5 120.65(14)
C3 C4 H4 119.7
C5 C4 H4 119.7
C12 C11 C10 120.19(16)
C12 C11 H11 119.9
C10 C11 H11 119.9
C11 C12 C13 119.99(16)
C11 C12 H12 120.0
C13 C12 H12 120.0
C14 C9 C10 119.00(14)
C14 C9 C8 122.34(14)
C10 C9 C8 118.44(14)
C12 C13 C14 120.32(17)
C12 C13 H13 119.8
C14 C13 H13 119.8
C4 C3 C2 120.59(15)
C4 C3 H3 119.7
C2 C3 H3 119.7
C5 C6 C7 120.22(15)
C5 C6 H6 119.9
C7 C6 H6 119.9
C2 C7 C6 120.75(15)
C2 C7 H7 119.6
C6 C7 H7 119.6

loop_
_geom_bond_atom_site_label_1
_geom_bond_atom_site_label_2
_geom_bond_distance
C1 C2 1.501(2)
C1 Cl1 1.7949(19)
C1 H1A 0.97
C1 H1B 0.97
C5 C6 1.384(2)
C5 C4 1.391(2)
C5 C8 1.490(2)
C8 O1 1.2219(19)
C8 C9 1.487(2)
C2 C7 1.381(2)
C2 C3 1.383(2)
C14 C13 1.384(2)
C14 C9 1.387(2)
C14 H14 0.93
C10 C11 1.376(2)
C10 C9 1.392(2)
C10 H10 0.93
C4 C3 1.374(2)
C4 H4 0.93
C11 C12 1.375(3)
C11 H11 0.93
C12 C13 1.377(3)
C12 H12 0.93
C13 H13 0.93
C3 H3 0.93
C6 C7 1.384(2)
C6 H6 0.93
C7 H7 0.93

loop_
_geom_hbond_atom_site_label_D
_geom_hbond_atom_site_label_H
_geom_hbond_atom_site_label_A
_geom_hbond_site_symmetry_A
_geom_hbond_distance_DH
_geom_hbond_distance_HA
_geom_hbond_distance_DA
_geom_hbond_angle_DHA
C4 H4 Cg2 3_657 0.93 2.85 3.6347(17) 143
C10 H10 Cg1 3_757 0.93 2.94 3.6676(17) 137

loop_
_geom_torsion_atom_site_label_1
_geom_torsion_atom_site_label_2
_geom_torsion_atom_site_label_3
_geom_torsion_atom_site_label_4
_geom_torsion
C6 C5 C8 O1 -146.35(17)
C4 C5 C8 O1 29.5(2)
C6 C5 C8 C9 34.8(2)
C4 C5 C8 C9 -149.37(15)
Cl1 C1 C2 C7 109.80(16)
Cl1 C1 C2 C3 -71.85(19)
C6 C5 C4 C3 -0.8(2)
C8 C5 C4 C3 -176.77(14)
C9 C10 C11 C12 0.3(3)
C10 C11 C12 C13 -0.9(3)
C13 C14 C9 C10 -1.1(2)
C13 C14 C9 C8 173.54(15)
C11 C10 C9 C14 0.7(2)
C11 C10 C9 C8 -174.09(15)
O1 C8 C9 C14 -146.78(17)
C5 C8 C9 C14 32.1(2)
O1 C8 C9 C10 27.8(2)
C5 C8 C9 C10 -153.32(15)
C11 C12 C13 C14 0.6(3)
C9 C14 C13 C12 0.4(2)
C5 C4 C3 C2 1.2(2)
C7 C2 C3 C4 -0.4(2)
C1 C2 C3 C4 -178.80(15)
C4 C5 C6 C7 -0.5(2)
C8 C5 C6 C7 175.33(15)
C3 C2 C7 C6 -0.8(2)
C1 C2 C7 C6 177.52(15)
C5 C6 C7 C2 1.3(2)

loop_
_cod_related_entry_id
_cod_related_entry_database
_cod_related_entry_code
1 ChemSpider 2284328
